data_4118593
loop_
_publ_author_name
'Max von Delius'
'Christine M. Le'
'Vy M. Dong'

_publ_section_title
;
 Rhodium-Phosphoramidite Catalyzed Alkene Hydroacylation: Mechanism and
 Octaketide Natural Product Synthesis
;
_journal_name_full 'Journal of the American Chemical Society'
_journal_page_first 15022
_journal_page_last 15032
_journal_paper_doi 10.1021/ja305593y
_journal_volume 134
_journal_year 2012
_chemical_absolute_configuration ad
_chemical_formula_moiety 'C18 H26 O6'
_chemical_formula_sum 'C18 H26 O6'
_chemical_formula_weight 338.39
_chemical_name_systematic
; 
 ? 
;
_space_group_IT_number 1
_symmetry_cell_setting triclinic
_symmetry_space_group_name_Hall 'P 1'
_symmetry_space_group_name_H-M 'P 1'
_atom_sites_solution_hydrogens geom
_atom_sites_solution_primary direct
_atom_sites_solution_secondary difmap
_audit_creation_method SHELXL-97
_cell_angle_alpha 108.517(2)
_cell_angle_beta 101.863(2)
_cell_angle_gamma 115.104(2)
_cell_formula_units_Z 2
_cell_length_a 10.0136(5)
_cell_length_b 10.1157(5)
_cell_length_c 10.9568(5)
_cell_measurement_reflns_used 9229
_cell_measurement_temperature 147(2)
_cell_measurement_theta_max 66.53
_cell_measurement_theta_min 4.60
_cell_volume 874.95(8)
_computing_cell_refinement APEX2
_computing_data_collection 'APEX2 (Bruker, 2007)'
_computing_data_reduction 'SAINT (Bruker, 2007)'
_computing_molecular_graphics 'PLATON (Spek, 2009)'
_computing_publication_material 'SHELXTL (Sheldrick, 2008)'
_computing_structure_refinement 'SHELXL-97 (Sheldrick, 2008)'
_computing_structure_solution 'SHELXS-97 (Sheldrick, 2008)'
_diffrn_ambient_temperature 147(2)
_diffrn_measured_fraction_theta_full 0.979
_diffrn_measured_fraction_theta_max 0.979
_diffrn_measurement_device_type 'Bruker Kappa APEX-DUO CCD'
_diffrn_measurement_method '\f and \w scans'
_diffrn_radiation_monochromator 'multi-layer optics'
_diffrn_radiation_source 'Bruker Microsource'
_diffrn_radiation_type CuK\a
_diffrn_radiation_wavelength 1.54178
_diffrn_reflns_av_R_equivalents 0.032
_diffrn_reflns_av_sigmaI/netI 0.021
_diffrn_reflns_limit_h_max 11
_diffrn_reflns_limit_h_min -11
_diffrn_reflns_limit_k_max 12
_diffrn_reflns_limit_k_min -12
_diffrn_reflns_limit_l_max 13
_diffrn_reflns_limit_l_min -13
_diffrn_reflns_number 32251
_diffrn_reflns_theta_full 67.39
_diffrn_reflns_theta_max 67.39
_diffrn_reflns_theta_min 4.64
_exptl_absorpt_coefficient_mu 0.791
_exptl_absorpt_correction_T_max 0.7528
_exptl_absorpt_correction_T_min 0.6700
_exptl_absorpt_correction_type multi-scan
_exptl_absorpt_process_details 'TWINABS (Bruker, 2007)'
_exptl_crystal_colour colourless
_exptl_crystal_density_diffrn 1.284
_exptl_crystal_description plate
_exptl_crystal_F_000 364
_exptl_crystal_size_max 0.19
_exptl_crystal_size_mid 0.15
_exptl_crystal_size_min 0.10
_refine_diff_density_max 0.244
_refine_diff_density_min -0.295
_refine_diff_density_rms 0.050
_refine_ls_abs_structure_details 'Flack H D (1983), Acta Cryst. A39, 876-881'
_refine_ls_abs_structure_Flack 0.1(2)
_refine_ls_extinction_method none
_refine_ls_goodness_of_fit_ref 1.075
_refine_ls_hydrogen_treatment constr
_refine_ls_matrix_type full
_refine_ls_number_parameters 443
_refine_ls_number_reflns 6063
_refine_ls_number_restraints 3
_refine_ls_restrained_S_all 1.074
_refine_ls_R_factor_all 0.0476
_refine_ls_R_factor_gt 0.0441
_refine_ls_shift/su_max 0.001
_refine_ls_shift/su_mean 0.000
_refine_ls_structure_factor_coef Fsqd
_refine_ls_weighting_details 'calc w=1/[\s^2^(Fo^2^)+(0.0616P)^2^+0.4889P] where P=(Fo^2^+2Fc^2^)/3'
_refine_ls_weighting_scheme calc
_refine_ls_wR_factor_gt 0.1238
_refine_ls_wR_factor_ref 0.1265
_reflns_number_gt 5827
_reflns_number_total 6063
_reflns_threshold_expression I>2\s(I)
_cod_data_source_file ja305593y_si_002.cif
_cod_data_source_block cu_d12103_0m
_cod_original_cell_volume 874.95(7)
_cod_database_code 4118593

loop_
_symmetry_equiv_pos_as_xyz
'x, y, z'

loop_
_atom_site_label
_atom_site_type_symbol
_atom_site_fract_x
_atom_site_fract_y
_atom_site_fract_z
_atom_site_U_iso_or_equiv
_atom_site_adp_type
_atom_site_occupancy
_atom_site_symmetry_multiplicity
_atom_site_calc_flag
_atom_site_refinement_flags
O1A O 0.9988(3) 0.4441(3) 1.1368(2) 0.0374(5) Uani 1 1 d .
H1A H 1.0931 0.5196 1.1933 0.056 Uiso 1 1 calc R
O2A O 1.1220(3) 0.1667(3) 1.3812(2) 0.0457(5) Uani 1 1 d .
H2A H 1.2150 0.2488 1.4125 0.069 Uiso 1 1 calc R
O3A O 0.5371(3) 0.0941(3) 1.2728(2) 0.0415(5) Uani 1 1 d .
O4A O 0.3207(3) -0.1103(3) 1.0816(2) 0.0385(5) Uani 1 1 d .
O5A O 0.5415(3) 0.1569(3) 1.0012(2) 0.0431(5) Uani 1 1 d .
O6A O 0.4120(2) 0.4589(3) 0.5414(2) 0.0410(5) Uani 1 1 d .
H6A H 0.3884 0.5293 0.5737 0.062 Uiso 1 1 calc R
C1A C 0.7931(4) 0.1902(4) 1.1005(3) 0.0305(6) Uani 1 1 d .
C2A C 0.9548(4) 0.3144(3) 1.1653(3) 0.0302(6) Uani 1 1 d .
C3A C 1.0664(4) 0.3101(4) 1.2600(3) 0.0335(6) Uani 1 1 d .
H3AA H 1.1759 0.3970 1.3038 0.040 Uiso 1 1 calc R
C4A C 1.0177(4) 0.1784(4) 1.2904(3) 0.0342(6) Uani 1 1 d .
C5A C 0.8574(4) 0.0545(4) 1.2287(3) 0.0350(6) Uani 1 1 d .
H5AA H 0.8244 -0.0361 1.2491 0.042 Uiso 1 1 calc R
C6A C 0.7445(4) 0.0608(4) 1.1379(3) 0.0323(6) Uani 1 1 d .
C7A C 0.5708(4) -0.0711(4) 1.0815(3) 0.0360(7) Uani 1 1 d .
H7AA H 0.5634 -0.1679 1.0908 0.043 Uiso 1 1 calc R
H7AB H 0.5203 -0.1049 0.9805 0.043 Uiso 1 1 calc R
C8A C 0.4794(4) -0.0159(4) 1.1565(3) 0.0329(6) Uani 1 1 d .
C9A C 0.2222(4) -0.0683(5) 1.1450(3) 0.0446(8) Uani 1 1 d .
H9AA H 0.2447 0.0413 1.1569 0.054 Uiso 1 1 calc R
H9AB H 0.2452 -0.0657 1.2383 0.054 Uiso 1 1 calc R
C10A C 0.0504(5) -0.1965(5) 1.0496(4) 0.0552(9) Uani 1 1 d .
H10A H -0.0199 -0.1705 1.0890 0.083 Uiso 1 1 calc R
H10B H 0.0290 -0.3040 1.0399 0.083 Uiso 1 1 calc R
H10C H 0.0295 -0.1989 0.9573 0.083 Uiso 1 1 calc R
C11A C 0.6735(4) 0.1948(4) 0.9980(3) 0.0325(6) Uani 1 1 d .
C12A C 0.7105(4) 0.2288(5) 0.8819(3) 0.0404(7) Uani 1 1 d .
H12A H 0.6894 0.1266 0.8082 0.049 Uiso 1 1 calc R
H12B H 0.8266 0.3111 0.9191 0.049 Uiso 1 1 calc R
C13A C 0.6183(4) 0.2904(4) 0.8140(3) 0.0372(7) Uani 1 1 d .
H13A H 0.6416 0.3955 0.8852 0.045 Uiso 1 1 calc R
H13B H 0.5015 0.2099 0.7763 0.045 Uiso 1 1 calc R
C14A C 0.6648(4) 0.3156(4) 0.6964(3) 0.0391(7) Uani 1 1 d .
H14A H 0.6732 0.2222 0.6426 0.047 Uiso 1 1 calc R
H14B H 0.7726 0.4163 0.7382 0.047 Uiso 1 1 calc R
C15A C 0.5489(4) 0.3308(3) 0.5941(3) 0.0382(6) Uani 1 1 d .
H15A H 0.5820 0.3301 0.5148 0.046 Uiso 1 1 calc R
H15D H 0.4404 0.2320 0.5557 0.046 Uiso 1 1 calc R
C16A C 0.5367(3) 0.4795(3) 0.6520(3) 0.0316(5) Uani 1 1 d .
H16A H 0.5041 0.4824 0.7328 0.038 Uiso 1 1 calc R
C17A C 0.6918(4) 0.6400(4) 0.7002(4) 0.0436(7) Uani 1 1 d .
H17A H 0.7817 0.6405 0.7589 0.052 Uiso 1 1 calc R
H17B H 0.7122 0.6465 0.6170 0.052 Uiso 1 1 calc R
C18A C 0.6895(5) 0.7894(4) 0.7827(4) 0.0562(9) Uani 1 1 d .
H18A H 0.7910 0.8886 0.8079 0.084 Uiso 1 1 calc R
H18B H 0.6757 0.7872 0.8682 0.084 Uiso 1 1 calc R
H18C H 0.6002 0.7894 0.7257 0.084 Uiso 1 1 calc R
O1B O -0.1670(3) 0.3606(3) 0.4518(2) 0.0380(5) Uani 1 1 d .
H1B H -0.2570 0.2806 0.3903 0.057 Uiso 1 1 calc R
O2B O -0.3035(3) 0.6352(3) 0.2131(2) 0.0463(6) Uani 1 1 d .
H2B H -0.3927 0.5463 0.1732 0.069 Uiso 1 1 calc R
O3B O 0.2882(3) 0.7019(3) 0.3146(2) 0.0417(5) Uani 1 1 d .
O4B O 0.5013(3) 0.9052(3) 0.5049(2) 0.0398(5) Uani 1 1 d .
O5B O 0.2907(2) 0.6641(3) 0.5890(2) 0.0406(5) Uani 1 1 d .
O6B O 0.4080(3) 0.3433(3) 1.0944(2) 0.0432(5) Uani 1 1 d .
H6B H 0.4251 0.2775 1.0409 0.065 Uiso 1 1 calc R
C1B C 0.0350(3) 0.6181(3) 0.4874(3) 0.0292(6) Uani 1 1 d .
C2B C -0.1279(3) 0.4908(4) 0.4255(3) 0.0301(6) Uani 1 1 d .
C3B C -0.2417(4) 0.4957(4) 0.3335(3) 0.0326(6) Uani 1 1 d .
H3BA H -0.3514 0.4099 0.2931 0.039 Uiso 1 1 calc R
C4B C -0.1963(4) 0.6241(4) 0.3008(3) 0.0337(6) Uani 1 1 d .
C5B C -0.0353(4) 0.7488(4) 0.3579(3) 0.0350(6) Uani 1 1 d .
H5BA H -0.0045 0.8375 0.3351 0.042 Uiso 1 1 calc R
C6B C 0.0793(3) 0.7438(4) 0.4473(3) 0.0314(6) Uani 1 1 d .
C7B C 0.2536(4) 0.8741(4) 0.4990(3) 0.0364(7) Uani 1 1 d .
H7BA H 0.3049 0.9157 0.6015 0.044 Uiso 1 1 calc R
H7BB H 0.2601 0.9670 0.4825 0.044 Uiso 1 1 calc R
C8B C 0.3471(4) 0.8151(4) 0.4296(3) 0.0347(6) Uani 1 1 d .
C9B C 0.6007(4) 0.8551(4) 0.4442(4) 0.0425(7) Uani 1 1 d .
H9BA H 0.5745 0.8413 0.3471 0.051 Uiso 1 1 calc R
H9BB H 0.5796 0.7492 0.4418 0.051 Uiso 1 1 calc R
C10B C 0.7724(5) 0.9852(5) 0.5330(4) 0.0574(10) Uani 1 1 d .
H10D H 0.8409 0.9514 0.4978 0.086 Uiso 1 1 calc R
H10E H 0.7956 1.0021 0.6300 0.086 Uiso 1 1 calc R
H10F H 0.7937 1.0877 0.5299 0.086 Uiso 1 1 calc R
C11B C 0.1561(4) 0.6159(4) 0.5886(3) 0.0354(7) Uani 1 1 d .
C12B C 0.1216(5) 0.5721(6) 0.7015(4) 0.0543(9) Uani 1 1 d .
H12C H 0.1406 0.6698 0.7796 0.065 Uiso 1 1 calc R
H12D H 0.0067 0.4856 0.6639 0.065 Uiso 1 1 calc R
C13B C 0.2213(4) 0.5129(4) 0.7573(4) 0.0428(7) Uani 1 1 d .
H13C H 0.3352 0.6035 0.8016 0.051 Uiso 1 1 calc R
H13D H 0.2101 0.4227 0.6771 0.051 Uiso 1 1 calc R
C14B C 0.1834(4) 0.4527(4) 0.8615(3) 0.0399(7) Uani 1 1 d .
H14C H 0.0751 0.3519 0.8151 0.048 Uiso 1 1 calc R
H14D H 0.1827 0.5369 0.9378 0.048 Uiso 1 1 calc R
C15B C 0.3060(3) 0.4159(4) 0.9233(3) 0.0392(6) Uani 1 1 d .
H15B H 0.3167 0.3441 0.8452 0.047 Uiso 1 1 calc R
H15C H 0.4114 0.5202 0.9783 0.047 Uiso 1 1 calc R
C16B C 0.2689(3) 0.3354(4) 1.0158(3) 0.0358(6) Uani 1 1 d .
H16B H 0.2421 0.4007 1.0850 0.043 Uiso 1 1 calc R
C17B C 0.1249(4) 0.1604(4) 0.9378(3) 0.0399(7) Uani 1 1 d .
H17C H 0.0288 0.1623 0.8952 0.048 Uiso 1 1 calc R
H17D H 0.1066 0.1180 1.0065 0.048 Uiso 1 1 calc R
C18B C 0.1400(5) 0.0415(5) 0.8230(4) 0.0548(9) Uani 1 1 d .
H18D H 0.0422 -0.0677 0.7785 0.082 Uiso 1 1 calc R
H18E H 0.2328 0.0356 0.8641 0.082 Uiso 1 1 calc R
H18F H 0.1549 0.0801 0.7525 0.082 Uiso 1 1 calc R

loop_
_atom_site_aniso_label
_atom_site_aniso_U_11
_atom_site_aniso_U_22
_atom_site_aniso_U_33
_atom_site_aniso_U_23
_atom_site_aniso_U_13
_atom_site_aniso_U_12
O1A 0.0375(12) 0.0333(11) 0.0396(11) 0.0197(9) 0.0125(9) 0.0163(10)
O2A 0.0412(13) 0.0504(14) 0.0506(13) 0.0292(11) 0.0105(11) 0.0272(12)
O3A 0.0398(13) 0.0376(12) 0.0359(11) 0.0107(10) 0.0152(10) 0.0158(10)
O4A 0.0310(11) 0.0397(11) 0.0376(11) 0.0137(9) 0.0137(9) 0.0156(10)
O5A 0.0338(12) 0.0542(13) 0.0475(12) 0.0258(10) 0.0172(10) 0.0258(11)
O6A 0.0358(11) 0.0463(12) 0.0374(10) 0.0175(9) 0.0071(9) 0.0233(10)
C1A 0.0334(15) 0.0336(15) 0.0291(13) 0.0125(12) 0.0131(12) 0.0224(13)
C2A 0.0386(16) 0.0298(14) 0.0312(13) 0.0150(11) 0.0187(12) 0.0222(13)
C3A 0.0319(16) 0.0382(16) 0.0301(13) 0.0140(12) 0.0128(12) 0.0192(13)
C4A 0.0390(17) 0.0379(16) 0.0316(14) 0.0155(12) 0.0139(13) 0.0252(15)
C5A 0.0396(17) 0.0347(16) 0.0412(16) 0.0210(13) 0.0207(14) 0.0232(14)
C6A 0.0342(16) 0.0287(14) 0.0324(14) 0.0091(11) 0.0152(12) 0.0180(13)
C7A 0.0349(17) 0.0311(15) 0.0421(16) 0.0144(13) 0.0159(13) 0.0189(14)
C8A 0.0346(16) 0.0284(14) 0.0368(15) 0.0168(13) 0.0156(13) 0.0156(13)
C9A 0.0434(19) 0.057(2) 0.0401(17) 0.0224(15) 0.0205(15) 0.0299(17)
C10A 0.0368(19) 0.070(3) 0.057(2) 0.0255(19) 0.0204(16) 0.0284(18)
C11A 0.0321(16) 0.0349(15) 0.0328(14) 0.0127(12) 0.0120(12) 0.0217(13)
C12A 0.0414(18) 0.0527(19) 0.0428(17) 0.0268(15) 0.0193(14) 0.0323(16)
C13A 0.0334(15) 0.0416(17) 0.0406(15) 0.0190(13) 0.0139(13) 0.0231(14)
C14A 0.0392(16) 0.0449(17) 0.0476(16) 0.0262(14) 0.0208(13) 0.0282(14)
C15A 0.0411(15) 0.0368(15) 0.0379(14) 0.0172(12) 0.0150(12) 0.0216(13)
C16A 0.0306(13) 0.0401(15) 0.0305(12) 0.0185(11) 0.0130(11) 0.0214(12)
C17A 0.0334(15) 0.0396(16) 0.0521(18) 0.0197(14) 0.0140(14) 0.0172(13)
C18A 0.045(2) 0.0396(18) 0.071(2) 0.0156(17) 0.0179(18) 0.0221(16)
O1B 0.0391(12) 0.0330(11) 0.0399(11) 0.0207(9) 0.0140(10) 0.0153(10)
O2B 0.0387(13) 0.0468(13) 0.0513(13) 0.0254(11) 0.0066(11) 0.0238(11)
O3B 0.0385(13) 0.0385(12) 0.0404(12) 0.0141(10) 0.0163(10) 0.0167(10)
O4B 0.0317(12) 0.0400(12) 0.0413(11) 0.0138(9) 0.0151(10) 0.0171(10)
O5B 0.0299(11) 0.0551(13) 0.0524(12) 0.0349(11) 0.0192(10) 0.0260(10)
O6B 0.0379(11) 0.0532(13) 0.0430(11) 0.0228(10) 0.0113(9) 0.0292(10)
C1B 0.0292(15) 0.0339(15) 0.0282(13) 0.0144(11) 0.0130(12) 0.0186(13)
C2B 0.0315(15) 0.0359(15) 0.0274(13) 0.0148(12) 0.0146(12) 0.0199(13)
C3B 0.0276(15) 0.0321(15) 0.0315(13) 0.0105(12) 0.0107(12) 0.0139(13)
C4B 0.0348(16) 0.0398(17) 0.0355(15) 0.0182(13) 0.0147(13) 0.0259(14)
C5B 0.0386(17) 0.0342(15) 0.0379(15) 0.0180(13) 0.0153(13) 0.0225(14)
C6B 0.0304(15) 0.0317(15) 0.0339(14) 0.0147(12) 0.0146(12) 0.0172(13)
C7B 0.0347(17) 0.0282(14) 0.0387(15) 0.0132(12) 0.0131(13) 0.0128(13)
C8B 0.0335(16) 0.0343(16) 0.0368(15) 0.0191(13) 0.0140(13) 0.0161(14)
C9B 0.0410(18) 0.0481(19) 0.0481(18) 0.0213(15) 0.0261(15) 0.0279(16)
C10B 0.039(2) 0.066(2) 0.062(2) 0.0211(19) 0.0244(18) 0.0281(19)
C11B 0.0359(17) 0.0415(17) 0.0363(15) 0.0208(13) 0.0154(13) 0.0237(15)
C12B 0.0416(19) 0.094(3) 0.053(2) 0.049(2) 0.0257(17) 0.042(2)
C13B 0.0400(17) 0.0509(19) 0.0461(17) 0.0302(15) 0.0196(14) 0.0238(16)
C14B 0.0353(16) 0.0513(18) 0.0424(15) 0.0278(14) 0.0176(13) 0.0247(14)
C15B 0.0326(14) 0.0475(17) 0.0452(15) 0.0263(13) 0.0168(12) 0.0229(13)
C16B 0.0312(13) 0.0444(16) 0.0407(14) 0.0238(13) 0.0145(11) 0.0238(12)
C17B 0.0327(15) 0.0437(17) 0.0491(16) 0.0266(14) 0.0172(13) 0.0204(14)
C18B 0.0409(19) 0.048(2) 0.056(2) 0.0127(16) 0.0119(16) 0.0186(17)

loop_
_atom_type_symbol
_atom_type_description
_atom_type_scat_dispersion_real
_atom_type_scat_dispersion_imag
_atom_type_scat_source
C C 0.0181 0.0091 'International Tables Vol C Tables 4.2.6.8 and 6.1.1.4'
H H 0.0000 0.0000 'International Tables Vol C Tables 4.2.6.8 and 6.1.1.4'
O O 0.0492 0.0322 'International Tables Vol C Tables 4.2.6.8 and 6.1.1.4'

loop_
_geom_angle_atom_site_label_1
_geom_angle_atom_site_label_2
_geom_angle_atom_site_label_3
_geom_angle
C2A O1A H1A 109.5
C4A O2A H2A 109.5
C8A O4A C9A 116.4(3)
C16A O6A H6A 109.5
C2A C1A C6A 117.7(3)
C2A C1A C11A 121.5(3)
C6A C1A C11A 120.8(3)
O1A C2A C3A 120.8(3)
O1A C2A C1A 117.5(2)
C3A C2A C1A 121.7(3)
C4A C3A C2A 119.7(3)
C4A C3A H3AA 120.1
C2A C3A H3AA 120.1
O2A C4A C5A 118.0(3)
O2A C4A C3A 122.3(3)
C5A C4A C3A 119.7(3)
C6A C5A C4A 120.9(3)
C6A C5A H5AA 119.6
C4A C5A H5AA 119.6
C5A C6A C1A 120.2(3)
C5A C6A C7A 118.7(3)
C1A C6A C7A 121.1(3)
C6A C7A C8A 112.6(2)
C6A C7A H7AA 109.1
C8A C7A H7AA 109.1
C6A C7A H7AB 109.1
C8A C7A H7AB 109.1
H7AA C7A H7AB 107.8
O3A C8A O4A 122.0(3)
O3A C8A C7A 125.8(3)
O4A C8A C7A 112.2(2)
O4A C9A C10A 107.4(3)
O4A C9A H9AA 110.2
C10A C9A H9AA 110.2
O4A C9A H9AB 110.2
C10A C9A H9AB 110.2
H9AA C9A H9AB 108.5
C9A C10A H10A 109.5
C9A C10A H10B 109.5
H10A C10A H10B 109.5
C9A C10A H10C 109.5
H10A C10A H10C 109.5
H10B C10A H10C 109.5
O5A C11A C1A 120.4(3)
O5A C11A C12A 120.2(3)
C1A C11A C12A 119.1(3)
C11A C12A C13A 116.3(3)
C11A C12A H12A 108.2
C13A C12A H12A 108.2
C11A C12A H12B 108.2
C13A C12A H12B 108.2
H12A C12A H12B 107.4
C12A C13A C14A 110.5(2)
C12A C13A H13A 109.5
C14A C13A H13A 109.5
C12A C13A H13B 109.5
C14A C13A H13B 109.5
H13A C13A H13B 108.1
C13A C14A C15A 115.2(2)
C13A C14A H14A 108.5
C15A C14A H14A 108.5
C13A C14A H14B 108.5
C15A C14A H14B 108.5
H14A C14A H14B 107.5
C16A C15A C14A 116.7(2)
C16A C15A H15A 108.1
C14A C15A H15A 108.1
C16A C15A H15D 108.1
C14A C15A H15D 108.1
H15A C15A H15D 107.3
O6A C16A C15A 106.4(2)
O6A C16A C17A 109.7(2)
C15A C16A C17A 113.5(2)
O6A C16A H16A 109.0
C15A C16A H16A 109.0
C17A C16A H16A 109.0
C18A C17A C16A 113.4(3)
C18A C17A H17A 108.9
C16A C17A H17A 108.9
C18A C17A H17B 108.9
C16A C17A H17B 108.9
H17A C17A H17B 107.7
C17A C18A H18A 109.5
C17A C18A H18B 109.5
H18A C18A H18B 109.5
C17A C18A H18C 109.5
H18A C18A H18C 109.5
H18B C18A H18C 109.5
C2B O1B H1B 109.5
C4B O2B H2B 109.5
C8B O4B C9B 115.9(2)
C16B O6B H6B 109.5
C6B C1B C2B 118.1(2)
C6B C1B C11B 121.1(3)
C2B C1B C11B 120.8(3)
O1B C2B C3B 121.5(3)
O1B C2B C1B 117.9(2)
C3B C2B C1B 120.5(3)
C4B C3B C2B 120.2(3)
C4B C3B H3BA 119.9
C2B C3B H3BA 119.9
O2B C4B C3B 122.3(3)
O2B C4B C5B 117.5(3)
C3B C4B C5B 120.2(3)
C6B C5B C4B 120.2(3)
C6B C5B H5BA 119.9
C4B C5B H5BA 119.9
C5B C6B C1B 120.6(3)
C5B C6B C7B 118.9(3)
C1B C6B C7B 120.5(3)
C6B C7B C8B 113.9(2)
C6B C7B H7BA 108.8
C8B C7B H7BA 108.8
C6B C7B H7BB 108.8
C8B C7B H7BB 108.8
H7BA C7B H7BB 107.7
O3B C8B O4B 122.8(3)
O3B C8B C7B 124.4(3)
O4B C8B C7B 112.7(3)
O4B C9B C10B 108.1(3)
O4B C9B H9BA 110.1
C10B C9B H9BA 110.1
O4B C9B H9BB 110.1
C10B C9B H9BB 110.1
H9BA C9B H9BB 108.4
C9B C10B H10D 109.5
C9B C10B H10E 109.5
H10D C10B H10E 109.5
C9B C10B H10F 109.5
H10D C10B H10F 109.5
H10E C10B H10F 109.5
O5B C11B C1B 120.3(3)
O5B C11B C12B 118.9(3)
C1B C11B C12B 120.5(3)
C13B C12B C11B 113.4(3)
C13B C12B H12C 108.9
C11B C12B H12C 108.9
C13B C12B H12D 108.9
C11B C12B H12D 108.9
H12C C12B H12D 107.7
C12B C13B C14B 116.5(3)
C12B C13B H13C 108.2
C14B C13B H13C 108.2
C12B C13B H13D 108.2
C14B C13B H13D 108.2
H13C C13B H13D 107.3
C13B C14B C15B 111.2(3)
C13B C14B H14C 109.4
C15B C14B H14C 109.4
C13B C14B H14D 109.4
C15B C14B H14D 109.4
H14C C14B H14D 108.0
C16B C15B C14B 115.8(2)
C16B C15B H15B 108.3
C14B C15B H15B 108.3
C16B C15B H15C 108.3
C14B C15B H15C 108.3
H15B C15B H15C 107.4
O6B C16B C15B 110.6(2)
O6B C16B C17B 111.1(2)
C15B C16B C17B 113.7(2)
O6B C16B H16B 107.0
C15B C16B H16B 107.0
C17B C16B H16B 107.0
C16B C17B C18B 115.1(3)
C16B C17B H17C 108.5
C18B C17B H17C 108.5
C16B C17B H17D 108.5
C18B C17B H17D 108.5
H17C C17B H17D 107.5
C17B C18B H18D 109.5
C17B C18B H18E 109.5
H18D C18B H18E 109.5
C17B C18B H18F 109.5
H18D C18B H18F 109.5
H18E C18B H18F 109.5

loop_
_geom_bond_atom_site_label_1
_geom_bond_atom_site_label_2
_geom_bond_distance
O1A C2A 1.356(4)
O1A H1A 0.8400
O2A C4A 1.359(4)
O2A H2A 0.8400
O3A C8A 1.203(4)
O4A C8A 1.337(4)
O4A C9A 1.445(4)
O5A C11A 1.223(4)
O6A C16A 1.439(3)
O6A H6A 0.8400
C1A C2A 1.393(4)
C1A C6A 1.414(4)
C1A C11A 1.492(4)
C2A C3A 1.386(4)
C3A C4A 1.386(4)
C3A H3AA 0.9500
C4A C5A 1.383(5)
C5A C6A 1.382(4)
C5A H5AA 0.9500
C6A C7A 1.501(4)
C7A C8A 1.509(4)
C7A H7AA 0.9900
C7A H7AB 0.9900
C9A C10A 1.497(6)
C9A H9AA 0.9900
C9A H9AB 0.9900
C10A H10A 0.9800
C10A H10B 0.9800
C10A H10C 0.9800
C11A C12A 1.496(4)
C12A C13A 1.515(4)
C12A H12A 0.9900
C12A H12B 0.9900
C13A C14A 1.516(4)
C13A H13A 0.9900
C13A H13B 0.9900
C14A C15A 1.534(4)
C14A H14A 0.9900
C14A H14B 0.9900
C15A C16A 1.504(4)
C15A H15A 0.9900
C15A H15D 0.9900
C16A C17A 1.518(4)
C16A H16A 1.0000
C17A C18A 1.508(5)
C17A H17A 0.9900
C17A H17B 0.9900
C18A H18A 0.9800
C18A H18B 0.9800
C18A H18C 0.9800
O1B C2B 1.350(4)
O1B H1B 0.8400
O2B C4B 1.355(4)
O2B H2B 0.8400
O3B C8B 1.205(4)
O4B C8B 1.304(4)
O4B C9B 1.475(4)
O5B C11B 1.222(4)
O6B C16B 1.435(3)
O6B H6B 0.8400
C1B C6B 1.402(4)
C1B C2B 1.410(4)
C1B C11B 1.478(4)
C2B C3B 1.387(4)
C3B C4B 1.372(4)
C3B H3BA 0.9500
C4B C5B 1.393(5)
C5B C6B 1.377(4)
C5B H5BA 0.9500
C6B C7B 1.507(4)
C7B C8B 1.513(4)
C7B H7BA 0.9900
C7B H7BB 0.9900
C9B C10B 1.488(5)
C9B H9BA 0.9900
C9B H9BB 0.9900
C10B H10D 0.9800
C10B H10E 0.9800
C10B H10F 0.9800
C11B C12B 1.497(4)
C12B C13B 1.490(5)
C12B H12C 0.9900
C12B H12D 0.9900
C13B C14B 1.498(4)
C13B H13C 0.9900
C13B H13D 0.9900
C14B C15B 1.519(4)
C14B H14C 0.9900
C14B H14D 0.9900
C15B C16B 1.500(4)
C15B H15B 0.9900
C15B H15C 0.9900
C16B C17B 1.520(4)
C16B H16B 1.0000
C17B C18B 1.525(5)
C17B H17C 0.9900
C17B H17D 0.9900
C18B H18D 0.9800
C18B H18E 0.9800
C18B H18F 0.9800

loop_
_geom_hbond_atom_site_label_D
_geom_hbond_atom_site_label_H
_geom_hbond_atom_site_label_A
_geom_hbond_distance_DH
_geom_hbond_distance_HA
_geom_hbond_distance_DA
_geom_hbond_angle_DHA
_geom_hbond_site_symmetry_A
O1A H1A O3B 0.84 1.82 2.652(3) 172.3 1_656
O2A H2A O6A 0.84 1.95 2.752(3) 160.0 1_656
O6A H6A O5B 0.84 1.97 2.787(3) 162.5 .
O1B H1B O3A 0.84 1.88 2.714(3) 172.0 1_454
O2B H2B O6B 0.84 1.91 2.745(3) 176.0 1_454
O6B H6B O5A 0.84 2.03 2.803(3) 153.1 .

loop_
_geom_torsion_atom_site_label_1
_geom_torsion_atom_site_label_2
_geom_torsion_atom_site_label_3
_geom_torsion_atom_site_label_4
_geom_torsion
C6A C1A C2A O1A -175.3(2)
C11A C1A C2A O1A 2.9(4)
C6A C1A C2A C3A 2.1(4)
C11A C1A C2A C3A -179.6(2)
O1A C2A C3A C4A 178.2(2)
C1A C2A C3A C4A 0.8(4)
C2A C3A C4A O2A 179.3(3)
C2A C3A C4A C5A -1.6(4)
O2A C4A C5A C6A 178.5(3)
C3A C4A C5A C6A -0.6(4)
C4A C5A C6A C1A 3.6(4)
C4A C5A C6A C7A -176.0(3)
C2A C1A C6A C5A -4.3(4)
C11A C1A C6A C5A 177.4(2)
C2A C1A C6A C7A 175.3(2)
C11A C1A C6A C7A -3.0(4)
C5A C6A C7A C8A 101.1(3)
C1A C6A C7A C8A -78.5(3)
C9A O4A C8A O3A 2.9(4)
C9A O4A C8A C7A 179.5(3)
C6A C7A C8A O3A -22.9(4)
C6A C7A C8A O4A 160.7(2)
C8A O4A C9A C10A -175.5(3)
C2A C1A C11A O5A -137.7(3)
C6A C1A C11A O5A 40.6(4)
C2A C1A C11A C12A 48.9(4)
C6A C1A C11A C12A -132.9(3)
O5A C11A C12A C13A 27.3(5)
C1A C11A C12A C13A -159.3(3)
C11A C12A C13A C14A -178.6(3)
C12A C13A C14A C15A 163.6(3)
C13A C14A C15A C16A 66.2(4)
C14A C15A C16A O6A -175.0(2)
C14A C15A C16A C17A 64.2(3)
O6A C16A C17A C18A 72.1(3)
C15A C16A C17A C18A -169.0(3)
C6B C1B C2B O1B 172.4(2)
C11B C1B C2B O1B -5.8(4)
C6B C1B C2B C3B -3.5(4)
C11B C1B C2B C3B 178.3(3)
O1B C2B C3B C4B -175.1(2)
C1B C2B C3B C4B 0.6(4)
C2B C3B C4B O2B -179.1(3)
C2B C3B C4B C5B 1.1(4)
O2B C4B C5B C6B -179.7(3)
C3B C4B C5B C6B 0.1(4)
C4B C5B C6B C1B -3.2(4)
C4B C5B C6B C7B 175.7(3)
C2B C1B C6B C5B 4.8(4)
C11B C1B C6B C5B -177.0(3)
C2B C1B C6B C7B -174.1(2)
C11B C1B C6B C7B 4.1(4)
C5B C6B C7B C8B -104.9(3)
C1B C6B C7B C8B 74.0(3)
C9B O4B C8B O3B -3.2(4)
C9B O4B C8B C7B 179.9(3)
C6B C7B C8B O3B 25.5(4)
C6B C7B C8B O4B -157.7(2)
C8B O4B C9B C10B 171.4(3)
C6B C1B C11B O5B -35.5(4)
C2B C1B C11B O5B 142.6(3)
C6B C1B C11B C12B 137.8(3)
C2B C1B C11B C12B -44.0(4)
O5B C11B C12B C13B -29.0(5)
C1B C11B C12B C13B 157.6(3)
C11B C12B C13B C14B -174.8(3)
C12B C13B C14B C15B -173.0(3)
C13B C14B C15B C16B -172.8(3)
C14B C15B C16B O6B -165.8(3)
C14B C15B C16B C17B 68.3(3)
O6B C16B C17B C18B -65.5(3)
C15B C16B C17B C18B 60.2(3)
